data_4024578
loop_
_publ_author_name
'Nugzar Ghavtadze'
'Roland Fr\"ohlich'
'Ernst-Ulrich W\"urthwein'

_publ_section_title
;
Acid-Mediated Electrocyclic Domino Transformations of 5,5-Disubstituted
1-Amino-1-azapenta-1,4-dien-3-ones into Dihydrospiroindenepyrazole and
Dihydroindenodiazepine Derivatives
;
_journal_name_full 'Journal of Organic Chemistry'
_journal_page_first 4584
_journal_page_last 4591
_journal_paper_doi 10.1021/jo900270e
_journal_volume 74
_journal_year 2009
_chemical_formula_sum 'C19 H15 F3 N2'
_chemical_formula_weight 328.33
_chemical_name_systematic
; 
 ? 
;
_space_group_IT_number 2
_symmetry_cell_setting triclinic
_symmetry_space_group_name_Hall '-P 1'
_symmetry_space_group_name_H-M 'P -1'
_atom_sites_solution_hydrogens geom
_atom_sites_solution_primary direct
_atom_sites_solution_secondary difmap
_audit_creation_method SHELXL-97
_cell_angle_alpha 107.113(1)
_cell_angle_beta 91.035(1)
_cell_angle_gamma 90.367(2)
_cell_formula_units_Z 2
_cell_length_a 5.9468(1)
_cell_length_b 9.2592(2)
_cell_length_c 15.2291(4)
_cell_measurement_reflns_used 2257
_cell_measurement_temperature 223(2)
_cell_measurement_theta_max 27.88
_cell_measurement_theta_min 0.41
_cell_volume 801.24(3)
_computing_cell_refinement 'Collect (Nonius B.V., 1998)'
_computing_data_collection 'Collect (Nonius B.V., 1998)'
_computing_data_reduction 'Denzo-SMN (Otwinowski & Minor, 1997)'
_computing_molecular_graphics 'SCHAKAL (Keller, 1997)'
_computing_publication_material 'SHELXL-97 (Sheldrick, 1997)'
_computing_structure_refinement 'SHELXL-97 (Sheldrick, 1997)'
_computing_structure_solution 'SHELXS-97 (Sheldrick, 1990)'
_diffrn_ambient_temperature 223(2)
_diffrn_measured_fraction_theta_full 0.982
_diffrn_measured_fraction_theta_max 0.982
_diffrn_measurement_device_type 'Nonius KappaCCD'
_diffrn_measurement_method '\w and \f scans'
_diffrn_radiation_monochromator graphite
_diffrn_radiation_source 'rotating anode Nonius FR591'
_diffrn_radiation_type MoK\a
_diffrn_radiation_wavelength 0.71073
_diffrn_reflns_av_R_equivalents 0.036
_diffrn_reflns_av_sigmaI/netI 0.0490
_diffrn_reflns_limit_h_max 7
_diffrn_reflns_limit_h_min -7
_diffrn_reflns_limit_k_max 12
_diffrn_reflns_limit_k_min -12
_diffrn_reflns_limit_l_max 20
_diffrn_reflns_limit_l_min -20
_diffrn_reflns_number 8458
_diffrn_reflns_theta_full 28.29
_diffrn_reflns_theta_max 28.29
_diffrn_reflns_theta_min 2.30
_exptl_absorpt_coefficient_mu 0.105
_exptl_absorpt_correction_T_max 0.9844
_exptl_absorpt_correction_T_min 0.9591
_exptl_absorpt_correction_type multi-scan
_exptl_absorpt_process_details 'Denzo (Otwinowski, Borek, Majewski & Minor, 2003)'
_exptl_crystal_colour 'light yellow'
_exptl_crystal_density_diffrn 1.361
_exptl_crystal_density_method 'not measured'
_exptl_crystal_description column
_exptl_crystal_F_000 340
_exptl_crystal_size_max 0.40
_exptl_crystal_size_mid 0.20
_exptl_crystal_size_min 0.15
_refine_diff_density_max 0.231
_refine_diff_density_min -0.322
_refine_diff_density_rms 0.043
_refine_ls_extinction_method none
_refine_ls_goodness_of_fit_ref 1.043
_refine_ls_hydrogen_treatment riding
_refine_ls_matrix_type full
_refine_ls_number_parameters 218
_refine_ls_number_reflns 3892
_refine_ls_number_restraints 0
_refine_ls_restrained_S_all 1.043
_refine_ls_R_factor_all 0.0893
_refine_ls_R_factor_gt 0.0545
_refine_ls_shift/su_max 0.000
_refine_ls_shift/su_mean 0.000
_refine_ls_structure_factor_coef Fsqd
_refine_ls_weighting_details 'calc w=1/[\s^2^(Fo^2^)+(0.0630P)^2^+0.2325P] where P=(Fo^2^+2Fc^2^)/3'
_refine_ls_weighting_scheme calc
_refine_ls_wR_factor_gt 0.1269
_refine_ls_wR_factor_ref 0.1450
_reflns_number_gt 2608
_reflns_number_total 3892
_reflns_threshold_expression >2sigma(I)
_cod_data_source_file jo900270e_si_003.cif
_cod_data_source_block wue4390
_cod_original_sg_symbol_H-M P-1
_cod_database_code 4024578

loop_
_symmetry_equiv_pos_as_xyz
'x, y, z'
'-x, -y, -z'

loop_
_atom_site_label
_atom_site_type_symbol
_atom_site_fract_x
_atom_site_fract_y
_atom_site_fract_z
_atom_site_U_iso_or_equiv
_atom_site_adp_type
_atom_site_occupancy
_atom_site_symmetry_multiplicity
_atom_site_calc_flag
_atom_site_refinement_flags
_atom_site_disorder_assembly
_atom_site_disorder_group
C1 C 0.4073(2) 0.40258(17) 0.29358(11) 0.0285(4) Uani 1 1 d . . .
C2 C 0.5469(3) 0.4538(2) 0.22604(12) 0.0359(4) Uani 1 1 d . . .
H2 H 0.6553 0.3945 0.1880 0.043 Uiso 1 1 calc R . .
C3 C 0.4950(3) 0.5947(2) 0.22795(13) 0.0381(4) Uani 1 1 d . . .
C4 C 0.3135(3) 0.65250(18) 0.29209(12) 0.0343(4) Uani 1 1 d . . .
C5 C 0.1983(3) 0.7888(2) 0.31697(15) 0.0470(5) Uani 1 1 d . . .
H5 H 0.2337 0.8662 0.2910 0.056 Uiso 1 1 calc R . .
C6 C 0.0303(3) 0.8069(2) 0.38106(15) 0.0530(5) Uani 1 1 d . . .
H6 H -0.0484 0.8983 0.3987 0.064 Uiso 1 1 calc R . .
C7 C -0.0246(3) 0.6944(2) 0.41969(14) 0.0477(5) Uani 1 1 d . . .
H7 H -0.1392 0.7100 0.4631 0.057 Uiso 1 1 calc R . .
C8 C 0.0891(3) 0.5576(2) 0.39461(12) 0.0362(4) Uani 1 1 d . . .
H8 H 0.0507 0.4799 0.4200 0.043 Uiso 1 1 calc R . .
C9 C 0.2584(2) 0.53828(17) 0.33203(11) 0.0297(4) Uani 1 1 d . . .
C10 C 0.2635(2) 0.25684(17) 0.26039(11) 0.0274(3) Uani 1 1 d . . .
C11 C 0.1038(3) 0.21643(17) 0.18203(11) 0.0300(4) Uani 1 1 d . . .
C12 C -0.0618(3) 0.1059(2) 0.17658(13) 0.0394(4) Uani 1 1 d . . .
H12 H -0.0665 0.0560 0.2221 0.047 Uiso 1 1 calc R . .
C13 C -0.2178(3) 0.0692(2) 0.10535(14) 0.0519(5) Uani 1 1 d . . .
H13 H -0.3285 -0.0048 0.1030 0.062 Uiso 1 1 calc R . .
C14 C -0.2131(4) 0.1402(2) 0.03724(14) 0.0525(5) Uani 1 1 d . . .
H14 H -0.3194 0.1143 -0.0114 0.063 Uiso 1 1 calc R . .
C15 C -0.0513(3) 0.2494(2) 0.04124(13) 0.0466(5) Uani 1 1 d . . .
H15 H -0.0478 0.2982 -0.0048 0.056 Uiso 1 1 calc R . .
C16 C 0.1062(3) 0.2876(2) 0.11274(12) 0.0389(4) Uani 1 1 d . . .
H16 H 0.2158 0.3621 0.1147 0.047 Uiso 1 1 calc R . .
N17 N 0.2713(2) 0.17925(15) 0.31817(9) 0.0325(3) Uani 1 1 d . . .
N18 N 0.4097(2) 0.25245(15) 0.39387(9) 0.0325(3) Uani 1 1 d . . .
C19 C 0.5540(3) 0.35942(19) 0.36579(12) 0.0330(4) Uani 1 1 d . . .
H19A H 0.6935 0.3116 0.3391 0.040 Uiso 1 1 calc R . .
H19B H 0.5913 0.4481 0.4179 0.040 Uiso 1 1 calc R . .
C20 C 0.5265(3) 0.1469(2) 0.43256(14) 0.0479(5) Uani 1 1 d . . .
H20A H 0.4189 0.0759 0.4442 0.072 Uiso 1 1 calc R . .
H20B H 0.6017 0.2022 0.4898 0.072 Uiso 1 1 calc R . .
H20C H 0.6369 0.0923 0.3895 0.072 Uiso 1 1 calc R . .
C21 C 0.5980(4) 0.6802(3) 0.17029(16) 0.0568(6) Uani 1 1 d . . .
F22 F 0.4565(3) 0.6991(2) 0.10694(12) 0.1064(7) Uani 1 1 d . . .
F23 F 0.7797(3) 0.6152(2) 0.12755(13) 0.1038(6) Uani 1 1 d . . .
F24 F 0.6642(3) 0.81900(16) 0.21919(11) 0.0832(5) Uani 1 1 d . . .

loop_
_atom_site_aniso_label
_atom_site_aniso_U_11
_atom_site_aniso_U_22
_atom_site_aniso_U_33
_atom_site_aniso_U_23
_atom_site_aniso_U_13
_atom_site_aniso_U_12
C1 0.0285(8) 0.0257(8) 0.0337(9) 0.0124(7) -0.0002(6) -0.0032(6)
C2 0.0336(9) 0.0379(10) 0.0403(10) 0.0177(8) 0.0019(7) -0.0057(7)
C3 0.0377(9) 0.0384(10) 0.0440(10) 0.0218(8) -0.0069(8) -0.0114(7)
C4 0.0376(9) 0.0267(9) 0.0402(10) 0.0129(7) -0.0122(7) -0.0052(7)
C5 0.0569(12) 0.0282(10) 0.0587(12) 0.0183(9) -0.0215(10) -0.0029(8)
C6 0.0534(12) 0.0363(11) 0.0633(14) 0.0055(10) -0.0136(10) 0.0162(9)
C7 0.0388(10) 0.0452(11) 0.0526(12) 0.0042(10) -0.0035(8) 0.0081(8)
C8 0.0321(8) 0.0345(9) 0.0405(10) 0.0089(8) -0.0039(7) -0.0024(7)
C9 0.0285(8) 0.0253(8) 0.0352(9) 0.0092(7) -0.0066(6) -0.0031(6)
C10 0.0303(8) 0.0227(8) 0.0308(8) 0.0105(7) 0.0002(6) -0.0013(6)
C11 0.0360(8) 0.0240(8) 0.0295(8) 0.0074(7) -0.0011(7) -0.0008(6)
C12 0.0491(10) 0.0319(9) 0.0400(10) 0.0159(8) -0.0093(8) -0.0096(8)
C13 0.0583(12) 0.0462(12) 0.0545(12) 0.0215(10) -0.0209(10) -0.0206(9)
C14 0.0615(13) 0.0534(13) 0.0424(11) 0.0152(10) -0.0210(9) -0.0127(10)
C15 0.0609(12) 0.0509(12) 0.0327(10) 0.0201(9) -0.0078(9) -0.0063(9)
C16 0.0455(10) 0.0392(10) 0.0355(10) 0.0167(8) -0.0029(8) -0.0076(8)
N17 0.0367(7) 0.0278(7) 0.0351(8) 0.0132(6) -0.0070(6) -0.0039(6)
N18 0.0358(7) 0.0294(7) 0.0364(8) 0.0169(6) -0.0086(6) -0.0034(6)
C19 0.0300(8) 0.0307(9) 0.0408(10) 0.0149(8) -0.0035(7) -0.0015(6)
C20 0.0576(12) 0.0388(11) 0.0532(12) 0.0239(10) -0.0175(9) 0.0017(9)
C21 0.0580(13) 0.0586(14) 0.0680(15) 0.0415(12) -0.0081(11) -0.0170(11)
F22 0.1075(12) 0.1499(17) 0.1005(12) 0.1007(13) -0.0463(10) -0.0499(11)
F23 0.1065(12) 0.1028(13) 0.1313(15) 0.0762(12) 0.0618(11) 0.0061(10)
F24 0.1003(11) 0.0628(9) 0.1023(11) 0.0506(8) -0.0141(9) -0.0401(8)

loop_
_atom_type_symbol
_atom_type_description
_atom_type_scat_dispersion_real
_atom_type_scat_dispersion_imag
_atom_type_scat_source
C C 0.0033 0.0016 'International Tables Vol C Tables 4.2.6.8 and 6.1.1.4'
H H 0.0000 0.0000 'International Tables Vol C Tables 4.2.6.8 and 6.1.1.4'
N N 0.0061 0.0033 'International Tables Vol C Tables 4.2.6.8 and 6.1.1.4'
F F 0.0171 0.0103 'International Tables Vol C Tables 4.2.6.8 and 6.1.1.4'

loop_
_geom_angle_atom_site_label_1
_geom_angle_atom_site_label_2
_geom_angle_atom_site_label_3
_geom_angle
_geom_angle_site_symmetry_1
_geom_angle_site_symmetry_3
_geom_angle_publ_flag
C2 C1 C9 101.88(13) . . ?
C2 C1 C19 112.04(13) . . ?
C9 C1 C19 114.57(14) . . ?
C2 C1 C10 120.02(14) . . ?
C9 C1 C10 110.38(12) . . ?
C19 C1 C10 98.63(12) . . ?
C3 C2 C1 110.64(16) . . ?
C2 C3 C4 110.87(15) . . ?
C2 C3 C21 125.21(18) . . ?
C4 C3 C21 123.87(17) . . ?
C5 C4 C9 119.97(17) . . ?
C5 C4 C3 133.04(16) . . ?
C9 C4 C3 106.99(14) . . ?
C6 C5 C4 118.19(17) . . ?
C7 C6 C5 121.77(18) . . ?
C6 C7 C8 120.26(19) . . ?
C9 C8 C7 118.80(17) . . ?
C8 C9 C4 121.00(16) . . ?
C8 C9 C1 129.42(14) . . ?
C4 C9 C1 109.57(14) . . ?
N17 C10 C11 120.74(13) . . ?
N17 C10 C1 111.81(13) . . ?
C11 C10 C1 126.71(13) . . ?
C16 C11 C12 117.92(16) . . ?
C16 C11 C10 122.38(14) . . ?
C12 C11 C10 119.67(14) . . ?
C13 C12 C11 120.81(16) . . ?
C12 C13 C14 120.63(17) . . ?
C15 C14 C13 119.52(18) . . ?
C14 C15 C16 120.39(17) . . ?
C15 C16 C11 120.74(16) . . ?
C10 N17 N18 110.15(13) . . ?
N17 N18 C20 112.54(13) . . ?
N17 N18 C19 107.37(12) . . ?
C20 N18 C19 115.54(13) . . ?
N18 C19 C1 102.85(12) . . ?
F22 C21 F23 107.3(2) . . ?
F22 C21 F24 105.62(19) . . ?
F23 C21 F24 105.50(18) . . ?
F22 C21 C3 112.26(17) . . ?
F23 C21 C3 113.21(18) . . ?
F24 C21 C3 112.42(19) . . ?

loop_
_geom_bond_atom_site_label_1
_geom_bond_atom_site_label_2
_geom_bond_distance
_geom_bond_site_symmetry_2
_geom_bond_publ_flag
C1 C2 1.511(2) . ?
C1 C9 1.518(2) . ?
C1 C19 1.536(2) . ?
C1 C10 1.541(2) . ?
C2 C3 1.335(2) . ?
C3 C4 1.464(3) . ?
C3 C21 1.482(2) . ?
C4 C5 1.394(3) . ?
C4 C9 1.406(2) . ?
C5 C6 1.386(3) . ?
C6 C7 1.379(3) . ?
C7 C8 1.394(3) . ?
C8 C9 1.375(2) . ?
C10 N17 1.290(2) . ?
C10 C11 1.469(2) . ?
C11 C16 1.399(2) . ?
C11 C12 1.399(2) . ?
C12 C13 1.377(3) . ?
C13 C14 1.382(3) . ?
C14 C15 1.378(3) . ?
C15 C16 1.386(3) . ?
N17 N18 1.4015(19) . ?
N18 C20 1.455(2) . ?
N18 C19 1.467(2) . ?
C21 F22 1.320(2) . ?
C21 F23 1.325(3) . ?
C21 F24 1.334(3) . ?

loop_
_geom_torsion_atom_site_label_1
_geom_torsion_atom_site_label_2
_geom_torsion_atom_site_label_3
_geom_torsion_atom_site_label_4
_geom_torsion
_geom_torsion_site_symmetry_1
_geom_torsion_site_symmetry_2
_geom_torsion_site_symmetry_3
_geom_torsion_site_symmetry_4
_geom_torsion_publ_flag
C9 C1 C2 C3 2.20(18) . . . . ?
C19 C1 C2 C3 -120.73(16) . . . . ?
C10 C1 C2 C3 124.38(16) . . . . ?
C1 C2 C3 C4 -2.2(2) . . . . ?
C1 C2 C3 C21 -179.60(16) . . . . ?
C2 C3 C4 C5 -178.51(19) . . . . ?
C21 C3 C4 C5 -1.1(3) . . . . ?
C2 C3 C4 C9 1.3(2) . . . . ?
C21 C3 C4 C9 178.69(16) . . . . ?
C9 C4 C5 C6 -0.2(3) . . . . ?
C3 C4 C5 C6 179.58(18) . . . . ?
C4 C5 C6 C7 -0.3(3) . . . . ?
C5 C6 C7 C8 -0.1(3) . . . . ?
C6 C7 C8 C9 1.0(3) . . . . ?
C7 C8 C9 C4 -1.5(2) . . . . ?
C7 C8 C9 C1 179.84(16) . . . . ?
C5 C4 C9 C8 1.1(2) . . . . ?
C3 C4 C9 C8 -178.76(15) . . . . ?
C5 C4 C9 C1 -179.98(15) . . . . ?
C3 C4 C9 C1 0.18(18) . . . . ?
C2 C1 C9 C8 177.46(16) . . . . ?
C19 C1 C9 C8 -61.4(2) . . . . ?
C10 C1 C9 C8 48.9(2) . . . . ?
C2 C1 C9 C4 -1.36(17) . . . . ?
C19 C1 C9 C4 119.82(14) . . . . ?
C10 C1 C9 C4 -129.95(14) . . . . ?
C2 C1 C10 N17 139.63(15) . . . . ?
C9 C1 C10 N17 -102.44(15) . . . . ?
C19 C1 C10 N17 17.89(17) . . . . ?
C2 C1 C10 C11 -50.3(2) . . . . ?
C9 C1 C10 C11 67.60(19) . . . . ?
C19 C1 C10 C11 -172.07(15) . . . . ?
N17 C10 C11 C16 -173.14(16) . . . . ?
C1 C10 C11 C16 17.6(3) . . . . ?
N17 C10 C11 C12 8.6(2) . . . . ?
C1 C10 C11 C12 -160.61(15) . . . . ?
C16 C11 C12 C13 -0.3(3) . . . . ?
C10 C11 C12 C13 178.00(17) . . . . ?
C11 C12 C13 C14 0.5(3) . . . . ?
C12 C13 C14 C15 -0.4(3) . . . . ?
C13 C14 C15 C16 0.2(3) . . . . ?
C14 C15 C16 C11 -0.1(3) . . . . ?
C12 C11 C16 C15 0.1(3) . . . . ?
C10 C11 C16 C15 -178.15(17) . . . . ?
C11 C10 N17 N18 -170.78(13) . . . . ?
C1 C10 N17 N18 -0.06(18) . . . . ?
C10 N17 N18 C20 -147.60(15) . . . . ?
C10 N17 N18 C19 -19.36(17) . . . . ?
N17 N18 C19 C1 29.82(16) . . . . ?
C20 N18 C19 C1 156.30(15) . . . . ?
C2 C1 C19 N18 -154.63(14) . . . . ?
C9 C1 C19 N18 89.94(15) . . . . ?
C10 C1 C19 N18 -27.23(15) . . . . ?
C2 C3 C21 F22 109.6(2) . . . . ?
C4 C3 C21 F22 -67.5(3) . . . . ?
C2 C3 C21 F23 -12.1(3) . . . . ?
C4 C3 C21 F23 170.90(18) . . . . ?
C2 C3 C21 F24 -131.5(2) . . . . ?
C4 C3 C21 F24 51.5(3) . . . . ?
